data_7003967
loop_
_publ_author_name
'Tardif, Olivier'
'Kaita, Shojiro'

_publ_section_title
;
 Generation of cationic indenyl silylamide gadolinium and scandium
 complexes [(Ind)Ln{N(SiMe3)2}]+[B(C6F5)4]&#x2212; and their reactivity
 for 1,3-butadiene polymerization
;
_journal_issue 19
_journal_name_full 'Dalton Transactions'
_journal_page_first 2531
_journal_page_last 2533
_journal_paper_doi 10.1039/b801707g
_journal_year 2008
_chemical_formula_moiety 'C24 H38 N2 Sc Si2, C24 B F20'
_chemical_formula_sum 'C48 H38 B F20 N2 Sc Si2'
_chemical_formula_weight 1134.75
_chemical_name_common (IndMe)(PhNMe2)ScNTMS
_space_group_IT_number 2
_symmetry_cell_setting triclinic
_symmetry_Int_Tables_number 2
_symmetry_space_group_name_Hall '-P 1'
_symmetry_space_group_name_H-M 'P -1'
_atom_sites_solution_hydrogens geom
_atom_sites_solution_primary direct
_atom_sites_solution_secondary difmap
_audit_creation_method SHELXL-97
_cell_angle_alpha 96.813(7)
_cell_angle_beta 92.136(4)
_cell_angle_gamma 97.660(11)
_cell_formula_units_Z 2
_cell_length_a 12.125(3)
_cell_length_b 13.378(5)
_cell_length_c 14.834(4)
_cell_measurement_reflns_used 2077
_cell_measurement_temperature 90(2)
_cell_measurement_theta_max 30.9952
_cell_measurement_theta_min 3.1698
_cell_volume 2364.4(12)
_computing_cell_refinement 'CrystalClear SM'
_computing_data_collection 'CrystalClear SM (Rigaku/MSC, 2005)'
_computing_data_reduction 'CrystalClear SM'
_computing_molecular_graphics 'ORTEP-3 for Windows (Farrugia, 1997)'
_computing_publication_material SHELXL97
_computing_structure_refinement 'SHELXL-97 (Sheldrick, 1997)'
_computing_structure_solution 'SHELXS-97 (Sheldrick, 1990)'
_diffrn_ambient_temperature 90(2)
_diffrn_measured_fraction_theta_full 0.961
_diffrn_measured_fraction_theta_max 0.961
_diffrn_measurement_device_type 'Rigaku AFC-8 with Saturn70 CCD detector'
_diffrn_radiation_monochromator confocal
_diffrn_radiation_type MoK\a
_diffrn_radiation_wavelength 0.71073
_diffrn_reflns_av_R_equivalents 0.0300
_diffrn_reflns_av_sigmaI/netI 0.0556
_diffrn_reflns_limit_h_max 17
_diffrn_reflns_limit_h_min -17
_diffrn_reflns_limit_k_max 19
_diffrn_reflns_limit_k_min -16
_diffrn_reflns_limit_l_max 21
_diffrn_reflns_limit_l_min -20
_diffrn_reflns_number 26223
_diffrn_reflns_theta_full 31.00
_diffrn_reflns_theta_max 31.00
_diffrn_reflns_theta_min 3.00
_diffrn_source 'fine-focus rotating anode'
_exptl_absorpt_coefficient_mu 0.324
_exptl_absorpt_correction_T_max 0.9382
_exptl_absorpt_correction_T_min 0.8698
_exptl_absorpt_correction_type numerical
_exptl_absorpt_process_details NUMABS
_exptl_crystal_colour yellow
_exptl_crystal_density_diffrn 1.594
_exptl_crystal_density_method 'not measured'
_exptl_crystal_description prism
_exptl_crystal_F_000 1148
_exptl_crystal_size_max 0.54
_exptl_crystal_size_mid 0.30
_exptl_crystal_size_min 0.22
_refine_diff_density_max 0.513
_refine_diff_density_min -0.544
_refine_diff_density_rms 0.074
_refine_ls_extinction_method none
_refine_ls_goodness_of_fit_ref 1.033
_refine_ls_hydrogen_treatment constr
_refine_ls_matrix_type full
_refine_ls_number_parameters 677
_refine_ls_number_reflns 14514
_refine_ls_number_restraints 0
_refine_ls_restrained_S_all 1.033
_refine_ls_R_factor_all 0.0649
_refine_ls_R_factor_gt 0.0456
_refine_ls_shift/su_max 0.002
_refine_ls_shift/su_mean 0.000
_refine_ls_structure_factor_coef Fsqd
_refine_ls_weighting_details 'calc w=1/[\s^2^(Fo^2^)+(0.0735P)^2^+0.0000P] where P=(Fo^2^+2Fc^2^)/3'
_refine_ls_weighting_scheme calc
_refine_ls_wR_factor_gt 0.1214
_refine_ls_wR_factor_ref 0.1371
_reflns_number_gt 10210
_reflns_number_total 14514
_reflns_threshold_expression >2sigma(I)
_cod_data_source_file b801707g.txt
_cod_data_source_block compound5
_cod_depositor_comments
;
The following automatic conversions were performed:
'_exptl_absorpt_correction_type' value 'Numerical' changed to 'numerical'
according to '/home/saulius/struct/CIF-dictionaries/cif_core.dic'
dictionary named 'cif_core.dic' version 2.4.1 from 2010-06-29.

Automatic conversion script
Id: cif_fix_enum 1527 2010-12-29 10:47:43Z saulius 
;
_cod_database_code 7003967

loop_
_symmetry_equiv_pos_as_xyz
'x, y, z'
'-x, -y, -z'

loop_
_atom_site_label
_atom_site_type_symbol
_atom_site_fract_x
_atom_site_fract_y
_atom_site_fract_z
_atom_site_U_iso_or_equiv
_atom_site_adp_type
_atom_site_occupancy
_atom_site_symmetry_multiplicity
_atom_site_calc_flag
_atom_site_refinement_flags
_atom_site_disorder_assembly
_atom_site_disorder_group
Sc1 Sc 0.25072(3) 0.43389(2) 0.25448(2) 0.01718(8) Uani 1 1 d . . .
N1 N 0.34582(12) 0.56963(11) 0.26305(10) 0.0200(3) Uani 1 1 d . . .
N2 N 0.34529(14) 0.31558(12) 0.31500(11) 0.0255(3) Uani 1 1 d . . .
Si1 Si 0.35636(4) 0.68369(4) 0.33541(3) 0.02262(11) Uani 1 1 d . . .
Si2 Si 0.41954(4) 0.55507(4) 0.16591(3) 0.02319(11) Uani 1 1 d . . .
B1 B 0.77571(15) 0.02116(14) 0.24910(12) 0.0158(3) Uani 1 1 d . . .
F1 F 0.55931(9) 0.09028(8) 0.27097(7) 0.0237(2) Uani 1 1 d . . .
F2 F 0.37448(9) 0.03384(9) 0.16395(8) 0.0311(3) Uani 1 1 d . . .
F3 F 0.37043(9) -0.10699(9) 0.01581(8) 0.0308(3) Uani 1 1 d . . .
F4 F 0.55842(10) -0.19154(8) -0.02353(8) 0.0299(2) Uani 1 1 d . . .
F5 F 0.74036(9) -0.14130(8) 0.08150(7) 0.0274(2) Uani 1 1 d . . .
F6 F 0.75032(8) -0.19093(7) 0.26944(7) 0.0212(2) Uani 1 1 d . . .
F7 F 0.89940(9) -0.32074(8) 0.24417(8) 0.0269(2) Uani 1 1 d . . .
F8 F 1.10567(9) -0.25775(8) 0.19068(8) 0.0271(2) Uani 1 1 d . . .
F9 F 1.16252(8) -0.05791(9) 0.16621(8) 0.0269(2) Uani 1 1 d . . .
F10 F 1.01951(8) 0.07366(7) 0.19534(7) 0.0229(2) Uani 1 1 d . . .
F11 F 0.84294(9) 0.06364(8) 0.07047(7) 0.0221(2) Uani 1 1 d . . .
F12 F 0.85085(9) 0.23966(9) 0.00059(7) 0.0267(2) Uani 1 1 d . . .
F13 F 0.80887(10) 0.41064(8) 0.10598(8) 0.0329(3) Uani 1 1 d . . .
F14 F 0.75889(10) 0.40061(8) 0.28189(8) 0.0307(3) Uani 1 1 d . . .
F15 F 0.75288(9) 0.22910(8) 0.35406(7) 0.0246(2) Uani 1 1 d . . .
F16 F 0.94916(8) 0.11700(8) 0.38003(7) 0.0247(2) Uani 1 1 d . . .
F17 F 0.96053(9) 0.11172(9) 0.55897(7) 0.0302(3) Uani 1 1 d . . .
F18 F 0.78538(10) 0.01697(9) 0.64187(7) 0.0317(3) Uani 1 1 d . . .
F19 F 0.59870(9) -0.07027(9) 0.54054(7) 0.0287(2) Uani 1 1 d . . .
F20 F 0.58781(8) -0.07237(8) 0.36164(7) 0.0238(2) Uani 1 1 d . . .
C1 C 0.01896(17) 0.43542(16) 0.39647(13) 0.0303(4) Uani 1 1 d . . .
H1A H -0.0619 0.4167 0.3978 0.045 Uiso 1 1 calc R . .
H1B H 0.0390 0.5078 0.4186 0.045 Uiso 1 1 calc R . .
H1C H 0.0569 0.3950 0.4355 0.045 Uiso 1 1 calc R . .
C2 C 0.05405(15) 0.41515(14) 0.30065(12) 0.0225(3) Uani 1 1 d . . .
C3 C 0.06860(15) 0.48750(13) 0.23843(12) 0.0216(3) Uani 1 1 d . . .
H3 H 0.0657 0.5583 0.2515 0.026 Uiso 1 1 calc R . .
C4 C 0.08845(14) 0.43491(13) 0.15237(12) 0.0193(3) Uani 1 1 d . . .
C5 C 0.10467(16) 0.46800(14) 0.06589(12) 0.0245(4) Uani 1 1 d . . .
H5 H 0.1061 0.5376 0.0580 0.029 Uiso 1 1 calc R . .
C6 C 0.11822(16) 0.39708(15) -0.00621(13) 0.0261(4) Uani 1 1 d . . .
H6 H 0.1269 0.4178 -0.0649 0.031 Uiso 1 1 calc R . .
C7 C 0.11946(16) 0.29371(14) 0.00533(12) 0.0254(4) Uani 1 1 d . . .
H7 H 0.1285 0.2467 -0.0462 0.030 Uiso 1 1 calc R . .
C8 C 0.10819(15) 0.25932(13) 0.08778(12) 0.0215(3) Uani 1 1 d . . .
H8 H 0.1122 0.1901 0.0944 0.026 Uiso 1 1 calc R . .
C9 C 0.09028(14) 0.32964(12) 0.16373(11) 0.0183(3) Uani 1 1 d . . .
C10 C 0.07194(14) 0.31965(13) 0.25708(12) 0.0209(3) Uani 1 1 d . . .
H10 H 0.0718 0.2592 0.2849 0.025 Uiso 1 1 calc R . .
C11 C 0.22915(19) 0.68806(15) 0.40211(14) 0.0311(4) Uani 1 1 d . . .
H11A H 0.1661 0.6968 0.3619 0.047 Uiso 1 1 calc R . .
H11B H 0.2424 0.7452 0.4508 0.047 Uiso 1 1 calc R . .
H11C H 0.2122 0.6244 0.4286 0.047 Uiso 1 1 calc R . .
C12 C 0.37536(17) 0.79613(14) 0.27176(14) 0.0284(4) Uani 1 1 d . . .
H12A H 0.4462 0.7985 0.2418 0.043 Uiso 1 1 calc R . .
H12B H 0.3760 0.8583 0.3141 0.043 Uiso 1 1 calc R . .
H12C H 0.3139 0.7908 0.2258 0.043 Uiso 1 1 calc R . .
C13 C 0.47998(19) 0.69418(15) 0.41734(14) 0.0348(5) Uani 1 1 d . . .
H13A H 0.4702 0.6380 0.4544 0.052 Uiso 1 1 calc R . .
H13B H 0.4868 0.7590 0.4569 0.052 Uiso 1 1 calc R . .
H13C H 0.5476 0.6910 0.3835 0.052 Uiso 1 1 calc R . .
C14 C 0.38134(19) 0.63152(16) 0.07541(14) 0.0347(5) Uani 1 1 d . . .
H14A H 0.3006 0.6324 0.0728 0.052 Uiso 1 1 calc R . .
H14B H 0.4035 0.6012 0.0166 0.052 Uiso 1 1 calc R . .
H14C H 0.4198 0.7012 0.0892 0.052 Uiso 1 1 calc R . .
C15 C 0.57388(17) 0.57477(18) 0.18719(16) 0.0378(5) Uani 1 1 d . . .
H15A H 0.5992 0.6463 0.2099 0.057 Uiso 1 1 calc R . .
H15B H 0.6093 0.5565 0.1304 0.057 Uiso 1 1 calc R . .
H15C H 0.5943 0.5318 0.2325 0.057 Uiso 1 1 calc R . .
C16 C 0.37805(16) 0.41525(14) 0.11678(12) 0.0244(4) Uani 1 1 d . . .
H16A H 0.4183 0.3722 0.1515 0.037 Uiso 1 1 calc R . .
H16B H 0.3971 0.4058 0.0530 0.037 Uiso 1 1 calc R . .
H16C H 0.2976 0.3963 0.1208 0.037 Uiso 1 1 calc R . .
C17 C 0.47015(18) 0.33740(19) 0.32278(15) 0.0369(5) Uani 1 1 d . . .
H17A H 0.4931 0.4099 0.3427 0.055 Uiso 1 1 calc R . .
H17B H 0.4999 0.3191 0.2634 0.055 Uiso 1 1 calc R . .
H17C H 0.4990 0.2974 0.3672 0.055 Uiso 1 1 calc R . .
C18 C 0.3135(2) 0.20967(15) 0.26992(14) 0.0356(5) Uani 1 1 d . . .
H18A H 0.3486 0.1629 0.3041 0.053 Uiso 1 1 calc R . .
H18B H 0.3386 0.2044 0.2077 0.053 Uiso 1 1 calc R . .
H18C H 0.2323 0.1920 0.2683 0.053 Uiso 1 1 calc R . .
C19 C 0.30036(15) 0.33518(14) 0.40365(12) 0.0224(3) Uani 1 1 d . . .
C20 C 0.32031(16) 0.43508(14) 0.44663(12) 0.0238(4) Uani 1 1 d . . .
H20 H 0.3618 0.4863 0.4175 0.029 Uiso 1 1 calc R . .
C21 C 0.28000(17) 0.46016(15) 0.53145(13) 0.0268(4) Uani 1 1 d . . .
H21 H 0.2937 0.5284 0.5599 0.032 Uiso 1 1 calc R . .
C22 C 0.22025(18) 0.38678(16) 0.57457(14) 0.0308(4) Uani 1 1 d . . .
H22 H 0.1944 0.4038 0.6333 0.037 Uiso 1 1 calc R . .
C23 C 0.19796(18) 0.28736(16) 0.53152(14) 0.0320(4) Uani 1 1 d . . .
H23 H 0.1556 0.2369 0.5608 0.038 Uiso 1 1 calc R . .
C24 C 0.23696(17) 0.26119(14) 0.44630(13) 0.0287(4) Uani 1 1 d . . .
H24 H 0.2206 0.1933 0.4171 0.034 Uiso 1 1 calc R . .
C25 C 0.66007(13) -0.02551(12) 0.18646(11) 0.0165(3) Uani 1 1 d . . .
C26 C 0.56229(14) 0.01725(12) 0.20040(11) 0.0184(3) Uani 1 1 d . . .
C27 C 0.46555(14) -0.00909(13) 0.14502(13) 0.0213(3) Uani 1 1 d . . .
C28 C 0.46285(14) -0.08036(13) 0.06999(12) 0.0223(4) Uani 1 1 d . . .
C29 C 0.55789(15) -0.12345(13) 0.05099(12) 0.0211(3) Uani 1 1 d . . .
C30 C 0.65240(14) -0.09552(13) 0.10860(12) 0.0195(3) Uani 1 1 d . . .
C31 C 0.87440(14) -0.05188(12) 0.23047(11) 0.0167(3) Uani 1 1 d . . .
C32 C 0.85290(13) -0.15377(13) 0.24452(11) 0.0170(3) Uani 1 1 d . . .
C33 C 0.92803(14) -0.22211(12) 0.23204(11) 0.0186(3) Uani 1 1 d . . .
C34 C 1.03278(14) -0.19096(13) 0.20451(11) 0.0193(3) Uani 1 1 d . . .
C35 C 1.06023(14) -0.09067(13) 0.19155(11) 0.0193(3) Uani 1 1 d . . .
C36 C 0.98250(14) -0.02429(12) 0.20594(11) 0.0177(3) Uani 1 1 d . . .
C37 C 0.80077(13) 0.13580(12) 0.21624(11) 0.0164(3) Uani 1 1 d . . .
C38 C 0.82479(14) 0.14636(13) 0.12672(11) 0.0179(3) Uani 1 1 d . . .
C39 C 0.82847(14) 0.23606(14) 0.08818(11) 0.0204(3) Uani 1 1 d . . .
C40 C 0.80700(15) 0.32235(13) 0.14087(12) 0.0230(4) Uani 1 1 d . . .
C41 C 0.78168(15) 0.31703(13) 0.23005(12) 0.0219(3) Uani 1 1 d . . .
C42 C 0.77963(14) 0.22568(13) 0.26585(11) 0.0190(3) Uani 1 1 d . . .
C43 C 0.76694(14) 0.02449(12) 0.36017(11) 0.0171(3) Uani 1 1 d . . .
C44 C 0.85926(14) 0.06904(12) 0.41650(11) 0.0183(3) Uani 1 1 d . . .
C45 C 0.86781(15) 0.06773(13) 0.50965(12) 0.0223(3) Uani 1 1 d . . .
C46 C 0.77923(16) 0.02061(13) 0.55145(11) 0.0225(3) Uani 1 1 d . . .
C47 C 0.68511(15) -0.02394(13) 0.49972(12) 0.0206(3) Uani 1 1 d . . .
C48 C 0.68143(14) -0.02237(13) 0.40649(11) 0.0191(3) Uani 1 1 d . . .

loop_
_atom_site_aniso_label
_atom_site_aniso_U_11
_atom_site_aniso_U_22
_atom_site_aniso_U_33
_atom_site_aniso_U_23
_atom_site_aniso_U_13
_atom_site_aniso_U_12
Sc1 0.01782(16) 0.01472(15) 0.01896(16) 0.00316(11) -0.00023(12) 0.00150(11)
N1 0.0230(7) 0.0167(7) 0.0196(7) 0.0030(5) -0.0014(6) 0.0003(5)
N2 0.0312(9) 0.0256(8) 0.0215(8) 0.0031(6) 0.0017(6) 0.0106(6)
Si1 0.0273(3) 0.0156(2) 0.0237(3) 0.00251(17) -0.00569(19) 0.00040(18)
Si2 0.0220(3) 0.0238(3) 0.0225(3) 0.00488(18) 0.00082(19) -0.00313(19)
B1 0.0147(8) 0.0153(8) 0.0162(8) 0.0012(6) -0.0008(6) -0.0010(6)
F1 0.0211(5) 0.0227(5) 0.0268(6) -0.0018(4) 0.0022(4) 0.0054(4)
F2 0.0162(5) 0.0318(6) 0.0450(7) 0.0011(5) -0.0001(5) 0.0062(4)
F3 0.0212(6) 0.0333(6) 0.0345(6) 0.0036(5) -0.0137(5) -0.0040(4)
F4 0.0357(6) 0.0272(6) 0.0231(6) -0.0059(4) -0.0062(5) 0.0008(5)
F5 0.0255(6) 0.0309(6) 0.0245(6) -0.0078(4) -0.0039(4) 0.0112(4)
F6 0.0166(5) 0.0186(5) 0.0281(6) 0.0065(4) 0.0038(4) -0.0023(4)
F7 0.0330(6) 0.0168(5) 0.0332(6) 0.0090(4) 0.0062(5) 0.0059(4)
F8 0.0243(6) 0.0296(6) 0.0307(6) 0.0064(4) 0.0047(5) 0.0132(4)
F9 0.0156(5) 0.0351(6) 0.0306(6) 0.0075(5) 0.0052(4) 0.0014(4)
F10 0.0195(5) 0.0174(5) 0.0312(6) 0.0069(4) 0.0021(4) -0.0033(4)
F11 0.0261(5) 0.0232(5) 0.0171(5) 0.0007(4) 0.0019(4) 0.0055(4)
F12 0.0301(6) 0.0333(6) 0.0180(5) 0.0107(4) 0.0023(4) 0.0023(5)
F13 0.0455(7) 0.0212(6) 0.0340(6) 0.0144(5) -0.0032(5) 0.0039(5)
F14 0.0454(7) 0.0169(5) 0.0300(6) 0.0004(4) -0.0014(5) 0.0083(5)
F15 0.0369(6) 0.0206(5) 0.0164(5) 0.0011(4) 0.0036(4) 0.0050(4)
F16 0.0194(5) 0.0299(6) 0.0225(5) 0.0050(4) -0.0010(4) -0.0060(4)
F17 0.0287(6) 0.0363(6) 0.0217(6) 0.0012(4) -0.0098(4) -0.0048(5)
F18 0.0428(7) 0.0367(7) 0.0136(5) 0.0044(4) -0.0021(5) -0.0020(5)
F19 0.0306(6) 0.0314(6) 0.0228(6) 0.0064(4) 0.0077(5) -0.0046(5)
F20 0.0194(5) 0.0282(6) 0.0212(5) 0.0036(4) -0.0016(4) -0.0065(4)
C1 0.0266(10) 0.0402(11) 0.0227(9) -0.0023(8) 0.0055(8) 0.0040(8)
C2 0.0179(8) 0.0284(9) 0.0198(8) -0.0007(6) 0.0004(6) 0.0018(7)
C3 0.0195(8) 0.0192(8) 0.0261(9) 0.0003(6) -0.0010(7) 0.0057(6)
C4 0.0180(8) 0.0174(8) 0.0224(8) 0.0023(6) -0.0007(6) 0.0026(6)
C5 0.0267(9) 0.0240(9) 0.0237(9) 0.0069(7) -0.0029(7) 0.0047(7)
C6 0.0285(10) 0.0301(10) 0.0206(9) 0.0062(7) -0.0008(7) 0.0057(7)
C7 0.0262(9) 0.0282(9) 0.0205(9) -0.0020(7) -0.0005(7) 0.0047(7)
C8 0.0232(9) 0.0174(8) 0.0225(9) -0.0010(6) -0.0022(7) 0.0026(6)
C9 0.0173(8) 0.0169(8) 0.0197(8) 0.0016(6) -0.0012(6) 0.0003(6)
C10 0.0213(8) 0.0201(8) 0.0204(8) 0.0032(6) 0.0006(6) -0.0013(6)
C11 0.0436(12) 0.0217(9) 0.0275(10) -0.0001(7) 0.0041(9) 0.0052(8)
C12 0.0269(10) 0.0205(9) 0.0367(11) 0.0077(7) -0.0054(8) -0.0020(7)
C13 0.0437(12) 0.0230(10) 0.0343(11) 0.0019(8) -0.0163(9) -0.0011(8)
C14 0.0441(12) 0.0318(11) 0.0269(10) 0.0095(8) 0.0025(9) -0.0054(9)
C15 0.0248(10) 0.0447(13) 0.0400(13) 0.0023(9) 0.0039(9) -0.0071(9)
C16 0.0240(9) 0.0287(9) 0.0202(9) 0.0004(7) 0.0024(7) 0.0040(7)
C17 0.0299(11) 0.0545(14) 0.0310(11) 0.0102(9) 0.0016(9) 0.0186(10)
C18 0.0564(14) 0.0239(10) 0.0299(11) 0.0041(8) 0.0012(10) 0.0174(9)
C19 0.0256(9) 0.0238(9) 0.0197(8) 0.0057(6) -0.0012(7) 0.0081(7)
C20 0.0271(9) 0.0225(9) 0.0222(9) 0.0063(7) -0.0007(7) 0.0021(7)
C21 0.0327(10) 0.0257(9) 0.0218(9) 0.0020(7) 0.0005(7) 0.0042(7)
C22 0.0341(11) 0.0369(11) 0.0219(9) 0.0065(8) 0.0033(8) 0.0035(8)
C23 0.0379(11) 0.0298(10) 0.0294(10) 0.0147(8) 0.0015(8) -0.0010(8)
C24 0.0389(11) 0.0196(9) 0.0282(10) 0.0084(7) -0.0024(8) 0.0022(8)
C25 0.0153(7) 0.0158(7) 0.0185(8) 0.0038(6) -0.0005(6) 0.0008(6)
C26 0.0178(8) 0.0170(8) 0.0198(8) 0.0011(6) 0.0012(6) 0.0009(6)
C27 0.0146(8) 0.0202(8) 0.0300(9) 0.0059(7) 0.0013(7) 0.0032(6)
C28 0.0186(8) 0.0215(8) 0.0248(9) 0.0052(6) -0.0071(7) -0.0044(6)
C29 0.0254(9) 0.0175(8) 0.0186(8) -0.0001(6) -0.0043(7) -0.0005(6)
C30 0.0195(8) 0.0183(8) 0.0204(8) 0.0011(6) -0.0012(6) 0.0036(6)
C31 0.0176(8) 0.0168(8) 0.0148(7) 0.0016(5) -0.0020(6) 0.0005(6)
C32 0.0145(7) 0.0205(8) 0.0153(7) 0.0029(6) -0.0008(6) -0.0003(6)
C33 0.0236(8) 0.0142(7) 0.0182(8) 0.0049(6) -0.0015(6) 0.0014(6)
C34 0.0202(8) 0.0218(8) 0.0174(8) 0.0035(6) -0.0007(6) 0.0076(6)
C35 0.0131(7) 0.0271(9) 0.0173(8) 0.0037(6) -0.0006(6) 0.0007(6)
C36 0.0185(8) 0.0158(8) 0.0181(8) 0.0040(6) -0.0008(6) -0.0009(6)
C37 0.0152(7) 0.0171(8) 0.0163(7) 0.0025(5) -0.0021(6) 0.0008(6)
C38 0.0166(8) 0.0188(8) 0.0177(8) 0.0021(6) -0.0010(6) 0.0007(6)
C39 0.0190(8) 0.0252(9) 0.0176(8) 0.0080(6) -0.0010(6) 0.0009(6)
C40 0.0250(9) 0.0184(8) 0.0259(9) 0.0093(6) -0.0049(7) -0.0001(7)
C41 0.0259(9) 0.0154(8) 0.0235(9) 0.0006(6) -0.0031(7) 0.0028(6)
C42 0.0205(8) 0.0186(8) 0.0173(8) 0.0020(6) -0.0010(6) 0.0011(6)
C43 0.0190(8) 0.0155(7) 0.0164(8) 0.0016(5) -0.0013(6) 0.0014(6)
C44 0.0182(8) 0.0169(8) 0.0192(8) 0.0029(6) -0.0004(6) -0.0006(6)
C45 0.0239(9) 0.0208(8) 0.0207(8) 0.0001(6) -0.0058(7) 0.0014(7)
C46 0.0319(10) 0.0214(8) 0.0141(8) 0.0022(6) -0.0013(7) 0.0041(7)
C47 0.0242(9) 0.0186(8) 0.0190(8) 0.0037(6) 0.0039(6) 0.0012(6)
C48 0.0185(8) 0.0173(8) 0.0204(8) 0.0020(6) -0.0016(6) -0.0005(6)

loop_
_atom_type_symbol
_atom_type_description
_atom_type_scat_dispersion_real
_atom_type_scat_dispersion_imag
_atom_type_scat_source
C C 0.0033 0.0016 'International Tables Vol C Tables 4.2.6.8 and 6.1.1.4'
H H 0.0000 0.0000 'International Tables Vol C Tables 4.2.6.8 and 6.1.1.4'
B B 0.0013 0.0007 'International Tables Vol C Tables 4.2.6.8 and 6.1.1.4'
F F 0.0171 0.0103 'International Tables Vol C Tables 4.2.6.8 and 6.1.1.4'
N N 0.0061 0.0033 'International Tables Vol C Tables 4.2.6.8 and 6.1.1.4'
Sc Sc 0.2519 0.3716 'International Tables Vol C Tables 4.2.6.8 and 6.1.1.4'
Si Si 0.0817 0.0704 'International Tables Vol C Tables 4.2.6.8 and 6.1.1.4'

loop_
_geom_angle_atom_site_label_1
_geom_angle_atom_site_label_2
_geom_angle_atom_site_label_3
_geom_angle
_geom_angle_site_symmetry_1
_geom_angle_site_symmetry_3
_geom_angle_publ_flag
N1 Sc1 N2 111.28(6) . . ?
N1 Sc1 C3 99.34(6) . . ?
N2 Sc1 C3 143.16(6) . . ?
N1 Sc1 C4 108.62(6) . . ?
N2 Sc1 C4 138.11(6) . . ?
C3 Sc1 C4 34.14(6) . . ?
N1 Sc1 C10 154.26(6) . . ?
N2 Sc1 C10 90.14(6) . . ?
C3 Sc1 C10 55.89(6) . . ?
C4 Sc1 C10 55.96(6) . . ?
N1 Sc1 C9 141.20(6) . . ?
N2 Sc1 C9 104.17(6) . . ?
C3 Sc1 C9 56.33(6) . . ?
C4 Sc1 C9 34.00(5) . . ?
C10 Sc1 C9 33.43(5) . . ?
N1 Sc1 C2 122.19(6) . . ?
N2 Sc1 C2 110.05(6) . . ?
C3 Sc1 C2 33.37(6) . . ?
C4 Sc1 C2 55.37(6) . . ?
C10 Sc1 C2 32.88(6) . . ?
C9 Sc1 C2 54.94(6) . . ?
N1 Sc1 C19 110.05(6) . . ?
N2 Sc1 C19 31.23(5) . . ?
C3 Sc1 C19 119.05(6) . . ?
C4 Sc1 C19 136.49(6) . . ?
C10 Sc1 C19 80.67(6) . . ?
C9 Sc1 C19 108.40(6) . . ?
C2 Sc1 C19 86.99(6) . . ?
N1 Sc1 Si2 35.89(4) . . ?
N2 Sc1 Si2 104.22(5) . . ?
C3 Sc1 Si2 112.62(5) . . ?
C4 Sc1 Si2 100.45(5) . . ?
C10 Sc1 Si2 153.56(4) . . ?
C9 Sc1 Si2 120.27(4) . . ?
C2 Sc1 Si2 145.47(5) . . ?
C19 Sc1 Si2 122.62(4) . . ?
Si2 N1 Si1 123.18(8) . . ?
Si2 N1 Sc1 101.29(7) . . ?
Si1 N1 Sc1 135.33(9) . . ?
C19 N2 C18 114.15(15) . . ?
C19 N2 C17 110.13(15) . . ?
C18 N2 C17 108.05(16) . . ?
C19 N2 Sc1 92.85(10) . . ?
C18 N2 Sc1 113.99(12) . . ?
C17 N2 Sc1 117.16(12) . . ?
N1 Si1 C12 111.93(9) . . ?
N1 Si1 C11 110.43(8) . . ?
C12 Si1 C11 108.91(10) . . ?
N1 Si1 C13 109.64(9) . . ?
C12 Si1 C13 107.60(9) . . ?
C11 Si1 C13 108.23(11) . . ?
N1 Si2 C14 114.81(9) . . ?
N1 Si2 C15 114.29(9) . . ?
C14 Si2 C15 109.47(10) . . ?
N1 Si2 C16 104.59(8) . . ?
C14 Si2 C16 106.18(9) . . ?
C15 Si2 C16 106.74(10) . . ?
N1 Si2 Sc1 42.83(5) . . ?
C14 Si2 Sc1 121.22(7) . . ?
C15 Si2 Sc1 129.29(8) . . ?
C16 Si2 Sc1 61.99(6) . . ?
C43 B1 C31 101.18(12) . . ?
C43 B1 C37 112.91(13) . . ?
C31 B1 C37 115.66(13) . . ?
C43 B1 C25 116.02(13) . . ?
C31 B1 C25 111.26(13) . . ?
C37 B1 C25 100.50(12) . . ?
C10 C2 C3 109.16(16) . . ?
C10 C2 C1 125.28(17) . . ?
C3 C2 C1 125.49(18) . . ?
C10 C2 Sc1 73.18(10) . . ?
C3 C2 Sc1 70.54(10) . . ?
C1 C2 Sc1 124.98(13) . . ?
C2 C3 C4 107.64(15) . . ?
C2 C3 Sc1 76.08(10) . . ?
C4 C3 Sc1 73.60(10) . . ?
C5 C4 C3 132.16(16) . . ?
C5 C4 C9 120.05(16) . . ?
C3 C4 C9 107.79(14) . . ?
C5 C4 Sc1 118.98(12) . . ?
C3 C4 Sc1 72.26(10) . . ?
C9 C4 Sc1 74.71(9) . . ?
C6 C5 C4 118.44(17) . . ?
C5 C6 C7 121.21(16) . . ?
C8 C7 C6 122.27(17) . . ?
C7 C8 C9 118.32(16) . . ?
C8 C9 C10 133.15(16) . . ?
C8 C9 C4 119.64(15) . . ?
C10 C9 C4 107.22(15) . . ?
C8 C9 Sc1 120.53(12) . . ?
C10 C9 Sc1 73.25(10) . . ?
C4 C9 Sc1 71.28(9) . . ?
C2 C10 C9 108.02(15) . . ?
C2 C10 Sc1 73.94(10) . . ?
C9 C10 Sc1 73.32(9) . . ?
C20 C19 C24 119.10(17) . . ?
C20 C19 N2 116.95(16) . . ?
C24 C19 N2 123.93(17) . . ?
C20 C19 Sc1 81.77(10) . . ?
C24 C19 Sc1 131.68(13) . . ?
N2 C19 Sc1 55.92(8) . . ?
C21 C20 C19 120.52(16) . . ?
C22 C21 C20 120.38(18) . . ?
C21 C22 C23 119.56(19) . . ?
C24 C23 C22 120.76(17) . . ?
C23 C24 C19 119.64(18) . . ?
C30 C25 C26 112.89(15) . . ?
C30 C25 B1 125.95(15) . . ?
C26 C25 B1 120.35(15) . . ?
F1 C26 C27 116.22(15) . . ?
F1 C26 C25 119.49(15) . . ?
C27 C26 C25 124.28(16) . . ?
F2 C27 C28 119.39(16) . . ?
F2 C27 C26 120.73(17) . . ?
C28 C27 C26 119.88(16) . . ?
F3 C28 C27 120.86(17) . . ?
F3 C28 C29 120.46(17) . . ?
C27 C28 C29 118.68(16) . . ?
F4 C29 C28 119.89(15) . . ?
F4 C29 C30 120.61(16) . . ?
C28 C29 C30 119.49(16) . . ?
F5 C30 C29 113.75(15) . . ?
F5 C30 C25 121.49(15) . . ?
C29 C30 C25 124.74(16) . . ?
C36 C31 C32 112.84(15) . . ?
C36 C31 B1 128.22(14) . . ?
C32 C31 B1 118.86(14) . . ?
F6 C32 C33 116.37(14) . . ?
F6 C32 C31 119.08(15) . . ?
C33 C32 C31 124.51(15) . . ?
F7 C33 C34 119.20(15) . . ?
F7 C33 C32 120.90(15) . . ?
C34 C33 C32 119.88(15) . . ?
F8 C34 C33 120.10(15) . . ?
F8 C34 C35 121.39(15) . . ?
C33 C34 C35 118.50(16) . . ?
F9 C35 C34 119.70(16) . . ?
F9 C35 C36 120.63(15) . . ?
C34 C35 C36 119.67(15) . . ?
F10 C36 C35 114.98(14) . . ?
F10 C36 C31 120.50(15) . . ?
C35 C36 C31 124.51(15) . . ?
C38 C37 C42 113.37(14) . . ?
C38 C37 B1 120.18(15) . . ?
C42 C37 B1 125.31(14) . . ?
F11 C38 C39 115.96(15) . . ?
F11 C38 C37 119.11(14) . . ?
C39 C38 C37 124.90(16) . . ?
F12 C39 C40 119.80(15) . . ?
F12 C39 C38 121.27(16) . . ?
C40 C39 C38 118.93(16) . . ?
F13 C40 C39 120.83(16) . . ?
F13 C40 C41 119.99(17) . . ?
C39 C40 C41 119.18(15) . . ?
F14 C41 C40 119.72(15) . . ?
F14 C41 C42 120.42(16) . . ?
C40 C41 C42 119.86(17) . . ?
F15 C42 C41 114.79(15) . . ?
F15 C42 C37 121.44(14) . . ?
C41 C42 C37 123.76(16) . . ?
C48 C43 C44 113.40(15) . . ?
C48 C43 B1 127.62(14) . . ?
C44 C43 B1 118.57(14) . . ?
F16 C44 C45 115.70(15) . . ?
F16 C44 C43 119.60(14) . . ?
C45 C44 C43 124.70(15) . . ?
F17 C45 C46 120.22(16) . . ?
F17 C45 C44 120.93(16) . . ?
C46 C45 C44 118.86(16) . . ?
F18 C46 C47 120.38(16) . . ?
F18 C46 C45 120.33(16) . . ?
C47 C46 C45 119.28(16) . . ?
F19 C47 C46 119.27(15) . . ?
F19 C47 C48 121.02(16) . . ?
C46 C47 C48 119.70(16) . . ?
F20 C48 C47 114.99(14) . . ?
F20 C48 C43 120.95(15) . . ?
C47 C48 C43 124.05(16) . . ?

loop_
_geom_bond_atom_site_label_1
_geom_bond_atom_site_label_2
_geom_bond_distance
_geom_bond_site_symmetry_2
_geom_bond_publ_flag
Sc1 N1 2.0049(15) . ?
Sc1 N2 2.3173(16) . ?
Sc1 C3 2.4229(19) . ?
Sc1 C4 2.4404(18) . ?
Sc1 C10 2.4845(18) . ?
Sc1 C9 2.4855(18) . ?
Sc1 C2 2.4942(19) . ?
Sc1 C19 2.7944(17) . ?
Sc1 Si2 2.8923(8) . ?
Sc1 C16 2.614(2) . ?
N1 Si2 1.7289(16) . ?
N1 Si1 1.7453(16) . ?
N2 C19 1.451(2) . ?
N2 C18 1.488(3) . ?
N2 C17 1.501(3) . ?
Si1 C12 1.8623(19) . ?
Si1 C11 1.867(2) . ?
Si1 C13 1.874(2) . ?
Si2 C14 1.862(2) . ?
Si2 C15 1.864(2) . ?
Si2 C16 1.919(2) . ?
B1 C43 1.651(2) . ?
B1 C31 1.654(3) . ?
B1 C37 1.657(2) . ?
B1 C25 1.659(2) . ?
F1 C26 1.350(2) . ?
F2 C27 1.335(2) . ?
F3 C28 1.3367(19) . ?
F4 C29 1.347(2) . ?
F5 C30 1.350(2) . ?
F6 C32 1.3578(18) . ?
F7 C33 1.3537(19) . ?
F8 C34 1.3424(19) . ?
F9 C35 1.3419(18) . ?
F10 C36 1.3566(19) . ?
F11 C38 1.352(2) . ?
F12 C39 1.3423(19) . ?
F13 C40 1.3424(19) . ?
F14 C41 1.346(2) . ?
F15 C42 1.357(2) . ?
F16 C44 1.3536(18) . ?
F17 C45 1.344(2) . ?
F18 C46 1.3475(19) . ?
F19 C47 1.3460(19) . ?
F20 C48 1.3469(19) . ?
C1 C2 1.503(3) . ?
C2 C10 1.409(3) . ?
C2 C3 1.414(2) . ?
C3 C4 1.428(2) . ?
C4 C5 1.418(2) . ?
C4 C9 1.441(2) . ?
C5 C6 1.373(3) . ?
C6 C7 1.416(3) . ?
C7 C8 1.362(2) . ?
C8 C9 1.422(2) . ?
C9 C10 1.430(2) . ?
C19 C20 1.397(3) . ?
C19 C24 1.398(3) . ?
C20 C21 1.387(3) . ?
C21 C22 1.375(3) . ?
C22 C23 1.393(3) . ?
C23 C24 1.388(3) . ?
C25 C30 1.390(2) . ?
C25 C26 1.395(2) . ?
C26 C27 1.387(2) . ?
C27 C28 1.373(3) . ?
C28 C29 1.379(3) . ?
C29 C30 1.386(2) . ?
C31 C36 1.387(2) . ?
C31 C32 1.395(2) . ?
C32 C33 1.376(2) . ?
C33 C34 1.375(2) . ?
C34 C35 1.377(2) . ?
C35 C36 1.384(2) . ?
C37 C38 1.389(2) . ?
C37 C42 1.393(2) . ?
C38 C39 1.385(2) . ?
C39 C40 1.376(3) . ?
C40 C41 1.377(3) . ?
C41 C42 1.387(2) . ?
C43 C48 1.386(2) . ?
C43 C44 1.393(2) . ?
C44 C45 1.384(2) . ?
C45 C46 1.377(2) . ?
C46 C47 1.375(3) . ?
C47 C48 1.385(2) . ?
